data_4078991
loop_
_publ_author_name
'El Aziz, Youssef'
'Bassindale, Alan R.'
'Taylor, Peter G.'
'Horton, Peter N.'
'Stephenson, Richard A.'
'Hursthouse, Michael B.'

_publ_section_title
;
 Facile Synthesis of Novel Functionalized Silsesquioxane Nanostructures
 Containing an Encapsulated Fluoride Anion
;
_journal_issue 17
_journal_name_full Organometallics
_journal_page_first 6032
_journal_paper_doi 10.1021/om300277g
_journal_volume 31
_journal_year 2012
_chemical_formula_sum 'C48 H84 F N9 O12 Si8'
_chemical_formula_weight 1222.96
_chemical_name_systematic
; 
 ? 
;
_space_group_IT_number 14
_symmetry_cell_setting monoclinic
_symmetry_space_group_name_Hall '-P 2yn'
_symmetry_space_group_name_H-M 'P 1 21/n 1'
_atom_sites_solution_hydrogens geom
_atom_sites_solution_primary direct
_atom_sites_solution_secondary difmap
_audit_creation_method SHELXL-97
_cell_angle_alpha 90.00
_cell_angle_beta 95.666(2)
_cell_angle_gamma 90.00
_cell_formula_units_Z 4
_cell_length_a 12.4124(4)
_cell_length_b 14.7103(5)
_cell_length_c 35.5306(13)
_cell_measurement_reflns_used 12056
_cell_measurement_temperature 120(2)
_cell_measurement_theta_max 27.485
_cell_measurement_theta_min 2.910
_cell_volume 6455.8(4)
_computing_cell_refinement 'DENZO (Otwinowski & Minor, 1997) & COLLECT (Hooft, R.W.W., 1998)'
_computing_data_collection 'COLLECT (Hooft, R.W.W., 1998)'
_computing_data_reduction 'DENZO (Otwinowski & Minor, 1997) & COLLECT (Hooft, R.W.W., 1998)'
_computing_structure_refinement 'SHELXL-97 (Sheldrick, 1997)'
_computing_structure_solution 'SHELXS-97 (Sheldrick, 1990)'
_diffrn_ambient_temperature 120(2)
_diffrn_detector_area_resol_mean 9.091
_diffrn_measured_fraction_theta_full 0.968
_diffrn_measured_fraction_theta_max 0.968
_diffrn_measurement_device_type 'Bruker-Nonius Roper CCD camera on \k-goniostat'
_diffrn_measurement_method '\f & \w scans'
_diffrn_radiation_monochromator graphite
_diffrn_radiation_source 'Bruker-Nonius FR591 rotating anode'
_diffrn_radiation_type MoK\a
_diffrn_radiation_wavelength 0.71073
_diffrn_reflns_av_R_equivalents 0.0907
_diffrn_reflns_av_sigmaI/netI 0.1087
_diffrn_reflns_limit_h_max 16
_diffrn_reflns_limit_h_min -16
_diffrn_reflns_limit_k_max 19
_diffrn_reflns_limit_k_min -18
_diffrn_reflns_limit_l_max 46
_diffrn_reflns_limit_l_min -46
_diffrn_reflns_number 54780
_diffrn_reflns_theta_full 27.48
_diffrn_reflns_theta_max 27.48
_diffrn_reflns_theta_min 3.00
_exptl_absorpt_coefficient_mu 0.229
_exptl_absorpt_correction_T_max 0.9686
_exptl_absorpt_correction_T_min 0.9261
_exptl_absorpt_correction_type multi-scan
_exptl_absorpt_process_details 'SADABS 2007/2 (Sheldrick, G.M., 2007)'
_exptl_crystal_colour colourless
_exptl_crystal_density_diffrn 1.258
_exptl_crystal_density_method 'not measured'
_exptl_crystal_description block
_exptl_crystal_F_000 2608
_exptl_crystal_size_max 0.34
_exptl_crystal_size_mid 0.26
_exptl_crystal_size_min 0.14
_refine_diff_density_max 0.669
_refine_diff_density_min -0.707
_refine_diff_density_rms 0.098
_refine_ls_extinction_method none
_refine_ls_goodness_of_fit_ref 1.083
_refine_ls_hydrogen_treatment constr
_refine_ls_matrix_type full
_refine_ls_number_parameters 710
_refine_ls_number_reflns 14315
_refine_ls_number_restraints 0
_refine_ls_restrained_S_all 1.083
_refine_ls_R_factor_all 0.1378
_refine_ls_R_factor_gt 0.0716
_refine_ls_shift/su_max 0.001
_refine_ls_shift/su_mean 0.000
_refine_ls_structure_factor_coef Fsqd
_refine_ls_weighting_details 'calc w=1/[\s^2^(Fo^2^)+(0.1050P)^2^+0.0000P] where P=(Fo^2^+2Fc^2^)/3'
_refine_ls_weighting_scheme calc
_refine_ls_wR_factor_gt 0.1801
_refine_ls_wR_factor_ref 0.2157
_reflns_number_gt 8257
_reflns_number_total 14315
_reflns_threshold_expression >2sigma(I)
_cod_data_source_file om300277g_si_001.cif
_cod_data_source_block EY230
_cod_depositor_comments
;
The following automatic conversions were performed:

'_symmetry_cell_setting' value 'Monoclinic' changed to 'monoclinic'
according to the built-in table from CIF Core dictionary named
'cif_core.dic' version 2.4.1 from 2010-06-29.

Automatic conversion script
Id: cif_fix_values 1715 2011-07-08 13:25:40Z adriana 
;
_cod_original_sg_symbol_H-M P2(1)/n
_cod_database_code 4078991

loop_
_symmetry_equiv_pos_as_xyz
'x, y, z'
'-x+1/2, y+1/2, -z+1/2'
'-x, -y, -z'
'x-1/2, -y-1/2, z-1/2'

loop_
_atom_site_label
_atom_site_type_symbol
_atom_site_fract_x
_atom_site_fract_y
_atom_site_fract_z
_atom_site_U_iso_or_equiv
_atom_site_adp_type
_atom_site_occupancy
_atom_site_symmetry_multiplicity
_atom_site_calc_flag
_atom_site_refinement_flags
Si14 Si 0.46728(8) 0.95581(7) 0.07090(3) 0.0207(3) Uani 1 1 d .
Si4 Si -0.01404(8) 1.43716(7) 0.06946(3) 0.0188(2) Uani 1 1 d .
Si3 Si 0.19184(8) 1.51645(7) 0.04016(3) 0.0185(2) Uani 1 1 d .
Si12 Si 0.55261(8) 1.17528(7) -0.00288(3) 0.0201(3) Uani 1 1 d .
Si11 Si 0.67974(8) 1.03002(7) 0.04475(3) 0.0208(3) Uani 1 1 d .
Si1 Si -0.05597(8) 1.32678(7) -0.00376(3) 0.0184(2) Uani 1 1 d .
Si2 Si 0.14969(8) 1.40602(7) -0.03302(3) 0.0194(2) Uani 1 1 d .
Si13 Si 0.34013(8) 1.10101(7) 0.02293(3) 0.0211(3) Uani 1 1 d .
F1 F 0.0000 1.5000 0.0000 0.0217(7) Uani 1 2 d S
F21 F 0.5000 1.0000 0.0000 0.0231(7) Uani 1 2 d S
O12 O 0.6434(2) 1.12982(17) 0.02795(7) 0.0222(6) Uani 1 1 d .
O3 O 0.21372(19) 1.45313(17) 0.00403(7) 0.0217(6) Uani 1 1 d .
O2 O 0.05784(19) 1.33309(16) -0.02232(7) 0.0206(6) Uani 1 1 d .
O11 O 0.5933(2) 0.98751(17) 0.07138(7) 0.0217(6) Uani 1 1 d .
O6 O -0.15515(19) 1.38092(16) -0.02778(7) 0.0198(6) Uani 1 1 d .
O1 O -0.04595(19) 1.35133(16) 0.04106(7) 0.0209(6) Uani 1 1 d .
O5 O -0.1011(2) 1.51950(17) 0.06404(7) 0.0223(6) Uani 1 1 d .
O13 O 0.4320(2) 1.17193(16) 0.01097(7) 0.0228(6) Uani 1 1 d .
O15 O 0.4410(2) 0.86508(17) 0.04512(7) 0.0230(6) Uani 1 1 d .
O16 O 0.7134(2) 0.95964(17) 0.01263(7) 0.0225(6) Uani 1 1 d .
O4 O 0.11023(19) 1.47018(17) 0.06757(7) 0.0214(6) Uani 1 1 d .
O14 O 0.3835(2) 1.03870(17) 0.05929(7) 0.0231(6) Uani 1 1 d .
C11 C -0.0927(3) 1.2040(2) -0.00790(11) 0.0235(9) Uani 1 1 d .
H11A H -0.0379 1.1679 0.0078 0.028 Uiso 1 1 calc R
H11B H -0.1634 1.1946 0.0022 0.028 Uiso 1 1 calc R
C21 C 0.2542(3) 1.3392(2) -0.05482(10) 0.0220(9) Uani 1 1 d .
H21A H 0.3052 1.3822 -0.0651 0.026 Uiso 1 1 calc R
H21B H 0.2958 1.3036 -0.0347 0.026 Uiso 1 1 calc R
C61 C 0.5828(3) 1.2981(3) -0.00780(11) 0.0262(9) Uani 1 1 d .
H61A H 0.6571 1.3030 -0.0155 0.031 Uiso 1 1 calc R
H61B H 0.5332 1.3218 -0.0291 0.031 Uiso 1 1 calc R
C31 C 0.3263(3) 1.5233(3) 0.06813(10) 0.0218(9) Uani 1 1 d .
H31A H 0.3455 1.4621 0.0782 0.026 Uiso 1 1 calc R
H31B H 0.3809 1.5403 0.0509 0.026 Uiso 1 1 calc R
C22 C 0.2122(3) 1.2742(3) -0.08625(11) 0.0293(10) Uani 1 1 d .
H22A H 0.1706 1.3088 -0.1067 0.035 Uiso 1 1 calc R
H22B H 0.1627 1.2295 -0.0762 0.035 Uiso 1 1 calc R
C51 C 0.8069(3) 1.0490(3) 0.07637(11) 0.0252(9) Uani 1 1 d .
H51A H 0.8348 0.9895 0.0860 0.030 Uiso 1 1 calc R
H51B H 0.8618 1.0760 0.0613 0.030 Uiso 1 1 calc R
N100 N 0.5165(2) 1.4120(2) 0.25321(8) 0.0238(8) Uani 1 1 d .
C101 C 0.4179(3) 1.4745(3) 0.24653(11) 0.0278(9) Uani 1 1 d .
H10A H 0.4174 1.5014 0.2210 0.033 Uiso 1 1 calc R
H10B H 0.3517 1.4371 0.2468 0.033 Uiso 1 1 calc R
C32 C 0.3341(3) 1.5905(3) 0.10111(11) 0.0268(9) Uani 1 1 d .
H32A H 0.3205 1.6529 0.0913 0.032 Uiso 1 1 calc R
H32B H 0.2778 1.5760 0.1181 0.032 Uiso 1 1 calc R
C71 C 0.2267(3) 1.1730(3) 0.03692(13) 0.0343(11) Uani 1 1 d .
H71A H 0.1885 1.1986 0.0135 0.041 Uiso 1 1 calc R
H71B H 0.1749 1.1326 0.0482 0.041 Uiso 1 1 calc R
C115 C 0.4480(3) 1.2669(3) 0.33952(12) 0.0345(11) Uani 1 1 d .
H11C H 0.5104 1.2250 0.3397 0.041 Uiso 1 1 calc R
H11D H 0.4676 1.3158 0.3581 0.041 Uiso 1 1 calc R
C81 C 0.4483(3) 0.9210(3) 0.11971(10) 0.0243(9) Uani 1 1 d .
H81A H 0.3703 0.9093 0.1213 0.029 Uiso 1 1 calc R
H81B H 0.4872 0.8631 0.1252 0.029 Uiso 1 1 calc R
C12 C -0.0998(4) 1.1689(3) -0.04870(11) 0.0302(10) Uani 1 1 d .
H12A H -0.1601 1.2000 -0.0639 0.036 Uiso 1 1 calc R
H12B H -0.0319 1.1841 -0.0598 0.036 Uiso 1 1 calc R
C84 C 0.4015(4) 0.9227(3) 0.20537(12) 0.0392(11) Uani 1 1 d .
C109 C 0.5057(3) 1.3423(3) 0.22134(11) 0.0285(10) Uani 1 1 d .
H10C H 0.4359 1.3101 0.2222 0.034 Uiso 1 1 calc R
H10D H 0.5019 1.3754 0.1970 0.034 Uiso 1 1 calc R
C62 C 0.5755(3) 1.3623(3) 0.02557(12) 0.0352(11) Uani 1 1 d .
H62A H 0.5772 1.4259 0.0166 0.042 Uiso 1 1 calc R
H62B H 0.5056 1.3526 0.0362 0.042 Uiso 1 1 calc R
C42 C 0.0036(4) 1.4749(3) 0.14701(11) 0.0334(10) Uani 1 1 d .
H42A H 0.0697 1.5072 0.1410 0.040 Uiso 1 1 calc R
H42B H -0.0572 1.5186 0.1438 0.040 Uiso 1 1 calc R
C41 C -0.0194(3) 1.3968(3) 0.11871(10) 0.0270(9) Uani 1 1 d .
H41A H -0.0919 1.3711 0.1215 0.032 Uiso 1 1 calc R
H41B H 0.0349 1.3481 0.1243 0.032 Uiso 1 1 calc R
N65 N 0.6630(3) 1.4590(3) 0.11335(12) 0.0456(10) Uani 1 1 d .
N25 N 0.2434(3) 1.1023(3) -0.15356(11) 0.0429(10) Uani 1 1 d .
C102 C 0.4124(3) 1.5508(3) 0.27473(11) 0.0331(10) Uani 1 1 d .
H10E H 0.4819 1.5843 0.2774 0.040 Uiso 1 1 calc R
H10F H 0.4001 1.5254 0.2998 0.040 Uiso 1 1 calc R
C106 C 0.6337(3) 1.5227(3) 0.21827(11) 0.0308(10) Uani 1 1 d .
H10G H 0.5771 1.5704 0.2161 0.037 Uiso 1 1 calc R
H10H H 0.6239 1.4842 0.1953 0.037 Uiso 1 1 calc R
C82 C 0.4871(4) 0.9898(3) 0.15034(11) 0.0353(11) Uani 1 1 d .
H82A H 0.4339 1.0400 0.1500 0.042 Uiso 1 1 calc R
H82B H 0.5568 1.0159 0.1443 0.042 Uiso 1 1 calc R
N15 N -0.1232(3) 1.0027(3) -0.11931(12) 0.0506(11) Uani 1 1 d .
C24 C 0.2715(3) 1.1554(3) -0.13157(12) 0.0303(10) Uani 1 1 d .
C44 C 0.0286(4) 1.5243(3) 0.21351(12) 0.0363(11) Uani 1 1 d .
C63 C 0.6668(4) 1.3477(3) 0.05616(12) 0.0391(11) Uani 1 1 d .
H63A H 0.6630 1.2847 0.0657 0.047 Uiso 1 1 calc R
H63B H 0.7364 1.3545 0.0450 0.047 Uiso 1 1 calc R
C107 C 0.7458(3) 1.5670(3) 0.22122(13) 0.0391(11) Uani 1 1 d .
H10I H 0.7569 1.6016 0.2452 0.047 Uiso 1 1 calc R
H10J H 0.8016 1.5187 0.2220 0.047 Uiso 1 1 calc R
C43 C 0.0189(4) 1.4445(3) 0.18834(11) 0.0393(11) Uani 1 1 d .
H43A H -0.0437 1.4071 0.1941 0.047 Uiso 1 1 calc R
H43B H 0.0850 1.4068 0.1927 0.047 Uiso 1 1 calc R
C34 C 0.4602(4) 1.6565(3) 0.15308(13) 0.0388(11) Uani 1 1 d .
C72 C 0.2527(5) 1.2504(3) 0.06393(15) 0.0609(17) Uani 1 1 d .
H72A H 0.3172 1.2826 0.0563 0.073 Uiso 1 1 calc R
H72B H 0.1915 1.2939 0.0614 0.073 Uiso 1 1 calc R
C105 C 0.6220(3) 1.4649(3) 0.25313(11) 0.0262(9) Uani 1 1 d .
H10K H 0.6293 1.5051 0.2756 0.031 Uiso 1 1 calc R
H10L H 0.6828 1.4210 0.2560 0.031 Uiso 1 1 calc R
N55 N 0.8648(3) 1.2288(3) 0.19332(12) 0.0563(12) Uani 1 1 d .
C111 C 0.5691(4) 1.2047(3) 0.18904(12) 0.0386(11) Uani 1 1 d .
H11E H 0.6215 1.1539 0.1922 0.046 Uiso 1 1 calc R
H11F H 0.4960 1.1791 0.1909 0.046 Uiso 1 1 calc R
C113 C 0.5209(3) 1.3669(3) 0.29166(11) 0.0278(9) Uani 1 1 d .
H11G H 0.5866 1.3284 0.2948 0.033 Uiso 1 1 calc R
H11H H 0.5300 1.4152 0.3111 0.033 Uiso 1 1 calc R
N45 N 0.0335(3) 1.5883(3) 0.23207(11) 0.0430(10) Uani 1 1 d .
C23 C 0.3063(3) 1.2233(3) -0.10259(11) 0.0290(10) Uani 1 1 d .
H23A H 0.3532 1.2684 -0.1137 0.035 Uiso 1 1 calc R
H23B H 0.3504 1.1925 -0.0816 0.035 Uiso 1 1 calc R
N75 N 0.2994(3) 1.3668(3) 0.14908(12) 0.0517(11) Uani 1 1 d .
C13 C -0.1177(4) 1.0673(3) -0.05084(12) 0.0372(11) Uani 1 1 d .
H13A H -0.0586 1.0368 -0.0349 0.045 Uiso 1 1 calc R
H13B H -0.1866 1.0528 -0.0403 0.045 Uiso 1 1 calc R
C83 C 0.5024(4) 0.9490(4) 0.19050(11) 0.0407(12) Uani 1 1 d .
H83A H 0.5496 0.8948 0.1902 0.049 Uiso 1 1 calc R
H83B H 0.5400 0.9940 0.2078 0.049 Uiso 1 1 calc R
C110 C 0.5943(4) 1.2719(3) 0.22146(12) 0.0334(10) Uani 1 1 d .
H11I H 0.6008 1.2389 0.2459 0.040 Uiso 1 1 calc R
H11J H 0.6643 1.3023 0.2187 0.040 Uiso 1 1 calc R
N35 N 0.4729(3) 1.7109(3) 0.17582(11) 0.0504(11) Uani 1 1 d .
C54 C 0.8804(4) 1.1855(3) 0.16757(13) 0.0402(11) Uani 1 1 d .
C103 C 0.3213(4) 1.6151(3) 0.26162(13) 0.0419(12) Uani 1 1 d .
H10M H 0.2537 1.5798 0.2560 0.050 Uiso 1 1 calc R
H10N H 0.3380 1.6451 0.2379 0.050 Uiso 1 1 calc R
C52 C 0.7929(3) 1.1106(3) 0.10982(11) 0.0290(10) Uani 1 1 d .
H52A H 0.7623 1.1694 0.1003 0.035 Uiso 1 1 calc R
H52B H 0.7400 1.0825 0.1254 0.035 Uiso 1 1 calc R
C114 C 0.4256(3) 1.3092(3) 0.29974(12) 0.0356(11) Uani 1 1 d .
H11K H 0.4141 1.2604 0.2806 0.043 Uiso 1 1 calc R
H11L H 0.3593 1.3470 0.2985 0.043 Uiso 1 1 calc R
C74 C 0.2837(5) 1.3058(4) 0.12880(14) 0.0612(17) Uani 1 1 d .
C33 C 0.4451(3) 1.5868(3) 0.12344(12) 0.0347(10) Uani 1 1 d .
H33A H 0.4553 1.5261 0.1352 0.042 Uiso 1 1 calc R
H33B H 0.5013 1.5947 0.1058 0.042 Uiso 1 1 calc R
C64 C 0.6655(3) 1.4112(3) 0.08839(13) 0.0358(11) Uani 1 1 d .
C14 C -0.1217(4) 1.0303(3) -0.08953(14) 0.0382(11) Uani 1 1 d .
C73 C 0.2730(6) 1.2253(4) 0.10252(15) 0.084(2) Uani 1 1 d .
H73A H 0.3405 1.1891 0.1059 0.101 Uiso 1 1 calc R
H73B H 0.2131 1.1862 0.1094 0.101 Uiso 1 1 calc R
C108 C 0.7606(4) 1.6303(3) 0.18853(13) 0.0437(12) Uani 1 1 d .
H10O H 0.7415 1.5984 0.1646 0.066 Uiso 1 1 calc R
H10P H 0.8363 1.6501 0.1899 0.066 Uiso 1 1 calc R
H10Q H 0.7136 1.6835 0.1900 0.066 Uiso 1 1 calc R
C112 C 0.5727(4) 1.2447(3) 0.15000(12) 0.0450(12) Uani 1 1 d .
H11M H 0.5172 1.2919 0.1457 0.068 Uiso 1 1 calc R
H11N H 0.5591 1.1967 0.1310 0.068 Uiso 1 1 calc R
H11O H 0.6443 1.2714 0.1480 0.068 Uiso 1 1 calc R
C116 C 0.3516(4) 1.2157(3) 0.35129(14) 0.0492(13) Uani 1 1 d .
H11P H 0.2934 1.2587 0.3552 0.074 Uiso 1 1 calc R
H11Q H 0.3725 1.1830 0.3749 0.074 Uiso 1 1 calc R
H11R H 0.3264 1.1723 0.3315 0.074 Uiso 1 1 calc R
N85 N 0.3237(4) 0.9037(3) 0.21781(12) 0.0615(13) Uani 1 1 d .
C53 C 0.8971(4) 1.1287(3) 0.13469(12) 0.0423(12) Uani 1 1 d .
H53A H 0.9293 1.0700 0.1436 0.051 Uiso 1 1 calc R
H53B H 0.9491 1.1593 0.1195 0.051 Uiso 1 1 calc R
C104 C 0.3033(5) 1.6878(4) 0.29110(16) 0.0684(17) Uani 1 1 d .
H10R H 0.2771 1.6590 0.3133 0.103 Uiso 1 1 calc R
H10S H 0.2496 1.7318 0.2803 0.103 Uiso 1 1 calc R
H10T H 0.3718 1.7191 0.2986 0.103 Uiso 1 1 calc R

loop_
_atom_site_aniso_label
_atom_site_aniso_U_11
_atom_site_aniso_U_22
_atom_site_aniso_U_33
_atom_site_aniso_U_23
_atom_site_aniso_U_13
_atom_site_aniso_U_12
Si14 0.0213(6) 0.0220(6) 0.0192(5) 0.0022(5) 0.0035(4) -0.0024(5)
Si4 0.0200(6) 0.0185(6) 0.0181(5) 0.0019(4) 0.0034(4) -0.0014(4)
Si3 0.0195(5) 0.0176(6) 0.0184(5) 0.0013(4) 0.0013(4) -0.0006(4)
Si12 0.0207(6) 0.0182(6) 0.0216(6) 0.0008(5) 0.0030(4) -0.0018(4)
Si11 0.0190(6) 0.0219(6) 0.0216(6) 0.0025(5) 0.0021(4) -0.0011(5)
Si1 0.0184(5) 0.0165(5) 0.0206(5) 0.0016(5) 0.0034(4) -0.0002(4)
Si2 0.0182(5) 0.0177(6) 0.0227(6) -0.0010(5) 0.0049(4) 0.0003(4)
Si13 0.0214(6) 0.0190(6) 0.0236(6) 0.0009(5) 0.0052(4) -0.0002(5)
F1 0.0242(17) 0.0207(16) 0.0206(16) 0.0037(13) 0.0041(13) 0.0006(13)
F21 0.0266(17) 0.0206(16) 0.0223(16) 0.0026(14) 0.0040(13) -0.0013(13)
O12 0.0235(14) 0.0201(14) 0.0225(14) 0.0035(12) -0.0002(11) -0.0010(11)
O3 0.0191(14) 0.0246(15) 0.0218(14) -0.0003(12) 0.0045(11) 0.0015(11)
O2 0.0198(14) 0.0176(14) 0.0248(14) -0.0010(11) 0.0044(11) 0.0000(11)
O11 0.0207(14) 0.0228(15) 0.0211(14) 0.0045(12) -0.0003(11) -0.0030(11)
O6 0.0191(14) 0.0156(14) 0.0239(14) 0.0019(11) -0.0006(11) -0.0020(11)
O1 0.0240(14) 0.0174(14) 0.0214(14) 0.0047(11) 0.0028(11) -0.0004(11)
O5 0.0249(15) 0.0230(15) 0.0199(14) 0.0012(12) 0.0071(11) 0.0014(12)
O13 0.0218(14) 0.0178(14) 0.0295(15) 0.0003(12) 0.0053(11) -0.0027(11)
O15 0.0300(15) 0.0202(14) 0.0197(13) 0.0022(12) 0.0058(11) -0.0032(12)
O16 0.0218(14) 0.0223(15) 0.0236(14) -0.0003(12) 0.0029(11) 0.0018(12)
O4 0.0214(14) 0.0228(14) 0.0199(14) 0.0029(11) 0.0010(11) -0.0018(11)
O14 0.0256(15) 0.0234(15) 0.0210(14) 0.0030(12) 0.0061(11) 0.0018(12)
C11 0.023(2) 0.021(2) 0.027(2) 0.0033(18) 0.0043(16) -0.0005(17)
C21 0.023(2) 0.019(2) 0.025(2) -0.0021(17) 0.0041(16) -0.0010(17)
C61 0.027(2) 0.022(2) 0.030(2) 0.0029(18) 0.0065(17) 0.0010(18)
C31 0.0176(19) 0.027(2) 0.021(2) 0.0031(17) 0.0002(15) -0.0001(17)
C22 0.028(2) 0.033(2) 0.028(2) -0.0022(19) 0.0090(18) 0.0016(19)
C51 0.020(2) 0.029(2) 0.027(2) 0.0043(19) 0.0015(16) -0.0059(18)
N100 0.0273(19) 0.0209(18) 0.0237(18) -0.0010(14) 0.0043(14) -0.0041(14)
C101 0.025(2) 0.030(2) 0.028(2) 0.0001(19) 0.0014(17) 0.0026(18)
C32 0.026(2) 0.028(2) 0.026(2) -0.0019(19) -0.0021(17) 0.0011(18)
C71 0.035(3) 0.025(2) 0.046(3) -0.001(2) 0.021(2) -0.0025(19)
C115 0.037(3) 0.035(3) 0.033(2) 0.001(2) 0.009(2) -0.005(2)
C81 0.024(2) 0.025(2) 0.025(2) -0.0002(18) 0.0077(17) -0.0013(17)
C12 0.039(3) 0.022(2) 0.029(2) -0.0020(19) 0.0048(19) -0.0026(19)
C84 0.037(3) 0.052(3) 0.029(2) -0.011(2) 0.005(2) -0.010(2)
C109 0.034(2) 0.028(2) 0.024(2) -0.0039(18) 0.0042(18) -0.0068(19)
C62 0.031(2) 0.032(3) 0.044(3) 0.001(2) 0.009(2) 0.003(2)
C42 0.049(3) 0.031(2) 0.021(2) -0.0009(19) 0.0075(19) -0.004(2)
C41 0.028(2) 0.027(2) 0.026(2) 0.0031(19) 0.0054(17) -0.0028(18)
N65 0.047(3) 0.043(3) 0.048(3) -0.013(2) 0.009(2) -0.002(2)
N25 0.045(2) 0.047(3) 0.036(2) -0.012(2) -0.0020(18) 0.008(2)
C102 0.035(3) 0.036(3) 0.029(2) 0.001(2) 0.0012(19) 0.005(2)
C106 0.031(2) 0.037(3) 0.024(2) 0.0106(19) -0.0010(18) -0.005(2)
C82 0.045(3) 0.038(3) 0.025(2) -0.003(2) 0.013(2) -0.007(2)
N15 0.060(3) 0.045(3) 0.046(3) -0.015(2) 0.007(2) -0.004(2)
C24 0.031(2) 0.033(3) 0.027(2) -0.001(2) 0.0044(19) 0.008(2)
C44 0.038(3) 0.043(3) 0.027(2) 0.005(2) 0.002(2) 0.005(2)
C63 0.038(3) 0.042(3) 0.038(3) -0.008(2) 0.004(2) 0.005(2)
C107 0.035(3) 0.043(3) 0.039(3) 0.005(2) 0.003(2) -0.009(2)
C43 0.058(3) 0.039(3) 0.021(2) -0.001(2) 0.004(2) -0.001(2)
C34 0.038(3) 0.037(3) 0.039(3) 0.003(2) -0.007(2) 0.001(2)
C72 0.080(4) 0.049(3) 0.061(4) -0.020(3) 0.046(3) -0.021(3)
C105 0.027(2) 0.026(2) 0.025(2) 0.0001(18) -0.0026(17) -0.0056(18)
N55 0.050(3) 0.069(3) 0.048(3) -0.013(2) -0.007(2) -0.007(2)
C111 0.041(3) 0.035(3) 0.041(3) -0.005(2) 0.012(2) 0.001(2)
C113 0.028(2) 0.032(2) 0.023(2) 0.0047(19) 0.0034(17) 0.0013(19)
N45 0.048(3) 0.048(3) 0.033(2) -0.002(2) 0.0048(19) -0.004(2)
C23 0.025(2) 0.028(2) 0.034(2) -0.002(2) 0.0025(18) 0.0005(18)
N75 0.056(3) 0.054(3) 0.043(3) 0.011(2) -0.002(2) 0.000(2)
C13 0.052(3) 0.023(2) 0.038(3) -0.002(2) 0.011(2) -0.010(2)
C83 0.036(3) 0.067(3) 0.020(2) -0.011(2) 0.0063(19) -0.010(2)
C110 0.043(3) 0.026(2) 0.031(2) -0.001(2) 0.004(2) 0.004(2)
N35 0.066(3) 0.037(2) 0.045(3) -0.004(2) -0.013(2) 0.001(2)
C54 0.033(3) 0.047(3) 0.039(3) -0.002(2) -0.010(2) -0.004(2)
C103 0.037(3) 0.041(3) 0.046(3) -0.010(2) -0.002(2) 0.008(2)
C52 0.027(2) 0.027(2) 0.032(2) -0.0012(19) -0.0052(18) -0.0015(18)
C114 0.032(2) 0.039(3) 0.037(3) 0.008(2) 0.006(2) -0.005(2)
C74 0.086(4) 0.067(4) 0.029(3) 0.000(3) -0.003(3) -0.039(3)
C33 0.034(2) 0.037(3) 0.031(2) -0.010(2) -0.0070(19) 0.000(2)
C64 0.030(2) 0.042(3) 0.035(3) 0.001(2) 0.003(2) -0.007(2)
C14 0.038(3) 0.032(3) 0.046(3) -0.008(2) 0.012(2) -0.005(2)
C73 0.135(6) 0.064(4) 0.049(4) 0.003(3) -0.012(4) -0.059(4)
C108 0.041(3) 0.050(3) 0.040(3) 0.007(2) 0.003(2) -0.018(2)
C112 0.054(3) 0.048(3) 0.034(3) -0.007(2) 0.008(2) 0.005(3)
C116 0.056(3) 0.046(3) 0.050(3) 0.011(3) 0.020(3) -0.001(3)
N85 0.054(3) 0.082(3) 0.053(3) -0.010(3) 0.023(2) -0.018(3)
C53 0.034(3) 0.052(3) 0.038(3) -0.007(2) -0.011(2) -0.002(2)
C104 0.067(4) 0.064(4) 0.071(4) -0.017(3) -0.005(3) 0.026(3)

loop_
_atom_type_symbol
_atom_type_description
_atom_type_scat_dispersion_real
_atom_type_scat_dispersion_imag
_atom_type_scat_source
C C 0.0033 0.0016 'International Tables Vol C Tables 4.2.6.8 and 6.1.1.4'
H H 0.0000 0.0000 'International Tables Vol C Tables 4.2.6.8 and 6.1.1.4'
N N 0.0061 0.0033 'International Tables Vol C Tables 4.2.6.8 and 6.1.1.4'
O O 0.0106 0.0060 'International Tables Vol C Tables 4.2.6.8 and 6.1.1.4'
F F 0.0171 0.0103 'International Tables Vol C Tables 4.2.6.8 and 6.1.1.4'
Si Si 0.0817 0.0704 'International Tables Vol C Tables 4.2.6.8 and 6.1.1.4'

loop_
_geom_angle_atom_site_label_1
_geom_angle_atom_site_label_2
_geom_angle_atom_site_label_3
_geom_angle
_geom_angle_site_symmetry_1
_geom_angle_site_symmetry_3
O14 Si14 O11 112.12(14) . .
O14 Si14 O15 112.50(14) . .
O11 Si14 O15 112.18(13) . .
O14 Si14 C81 107.90(16) . .
O11 Si14 C81 106.32(16) . .
O15 Si14 C81 105.29(15) . .
O5 Si4 O4 113.32(14) . .
O5 Si4 O1 112.60(14) . .
O4 Si4 O1 112.17(13) . .
O5 Si4 C41 105.40(16) . .
O4 Si4 C41 104.88(16) . .
O1 Si4 C41 107.77(15) . .
O4 Si3 O6 112.17(13) . 3_585
O4 Si3 O3 113.29(13) . .
O6 Si3 O3 112.43(14) 3_585 .
O4 Si3 C31 106.42(15) . .
O6 Si3 C31 107.89(16) 3_585 .
O3 Si3 C31 103.98(15) . .
O13 Si12 O15 113.57(14) . 3_675
O13 Si12 O12 112.33(13) . .
O15 Si12 O12 112.14(14) 3_675 .
O13 Si12 C61 104.99(16) . .
O15 Si12 C61 103.91(15) 3_675 .
O12 Si12 C61 109.21(16) . .
O11 Si11 O16 113.20(14) . .
O11 Si11 O12 112.64(14) . .
O16 Si11 O12 113.41(14) . .
O11 Si11 C51 105.95(15) . .
O16 Si11 C51 104.93(16) . .
O12 Si11 C51 105.80(16) . .
O2 Si1 O1 113.63(13) . .
O2 Si1 O6 113.69(13) . .
O1 Si1 O6 112.58(13) . .
O2 Si1 C11 103.86(15) . .
O1 Si1 C11 106.67(15) . .
O6 Si1 C11 105.37(16) . .
O3 Si2 O5 112.38(14) . 3_585
O3 Si2 O2 112.80(13) . .
O5 Si2 O2 112.23(14) 3_585 .
O3 Si2 C21 104.95(15) . .
O5 Si2 C21 107.56(15) 3_585 .
O2 Si2 C21 106.32(15) . .
O14 Si13 O13 112.41(14) . .
O14 Si13 O16 112.51(14) . 3_675
O13 Si13 O16 112.87(13) . 3_675
O14 Si13 C71 107.83(17) . .
O13 Si13 C71 105.71(16) . .
O16 Si13 C71 104.83(17) 3_675 .
Si11 O12 Si12 139.51(17) . .
Si2 O3 Si3 140.87(16) . .
Si1 O2 Si2 141.94(17) . .
Si11 O11 Si14 142.37(17) . .
Si3 O6 Si1 140.42(17) 3_585 .
Si1 O1 Si4 139.83(16) . .
Si4 O5 Si2 141.39(16) . 3_585
Si12 O13 Si13 141.96(17) . .
Si12 O15 Si14 142.40(16) 3_675 .
Si11 O16 Si13 141.07(17) . 3_675
Si3 O4 Si4 143.28(17) . .
Si14 O14 Si13 140.65(16) . .
C12 C11 Si1 113.0(3) . .
C12 C11 H11A 109.0 . .
Si1 C11 H11A 109.0 . .
C12 C11 H11B 109.0 . .
Si1 C11 H11B 109.0 . .
H11A C11 H11B 107.8 . .
C22 C21 Si2 115.8(3) . .
C22 C21 H21A 108.3 . .
Si2 C21 H21A 108.3 . .
C22 C21 H21B 108.3 . .
Si2 C21 H21B 108.3 . .
H21A C21 H21B 107.4 . .
C62 C61 Si12 120.1(3) . .
C62 C61 H61A 107.3 . .
Si12 C61 H61A 107.3 . .
C62 C61 H61B 107.3 . .
Si12 C61 H61B 107.3 . .
H61A C61 H61B 106.9 . .
C32 C31 Si3 115.5(3) . .
C32 C31 H31A 108.4 . .
Si3 C31 H31A 108.4 . .
C32 C31 H31B 108.4 . .
Si3 C31 H31B 108.4 . .
H31A C31 H31B 107.5 . .
C21 C22 C23 111.3(3) . .
C21 C22 H22A 109.4 . .
C23 C22 H22A 109.4 . .
C21 C22 H22B 109.4 . .
C23 C22 H22B 109.4 . .
H22A C22 H22B 108.0 . .
C52 C51 Si11 113.9(3) . .
C52 C51 H51A 108.8 . .
Si11 C51 H51A 108.8 . .
C52 C51 H51B 108.8 . .
Si11 C51 H51B 108.8 . .
H51A C51 H51B 107.7 . .
C113 N100 C105 105.7(3) . .
C113 N100 C109 111.6(3) . .
C105 N100 C109 110.8(3) . .
C113 N100 C101 111.1(3) . .
C105 N100 C101 111.5(3) . .
C109 N100 C101 106.2(3) . .
C102 C101 N100 115.6(3) . .
C102 C101 H10A 108.4 . .
N100 C101 H10A 108.4 . .
C102 C101 H10B 108.4 . .
N100 C101 H10B 108.4 . .
H10A C101 H10B 107.4 . .
C33 C32 C31 111.2(3) . .
C33 C32 H32A 109.4 . .
C31 C32 H32A 109.4 . .
C33 C32 H32B 109.4 . .
C31 C32 H32B 109.4 . .
H32A C32 H32B 108.0 . .
C72 C71 Si13 118.6(3) . .
C72 C71 H71A 107.7 . .
Si13 C71 H71A 107.7 . .
C72 C71 H71B 107.7 . .
Si13 C71 H71B 107.7 . .
H71A C71 H71B 107.1 . .
C116 C115 C114 112.3(4) . .
C116 C115 H11C 109.1 . .
C114 C115 H11C 109.1 . .
C116 C115 H11D 109.1 . .
C114 C115 H11D 109.1 . .
H11C C115 H11D 107.9 . .
C82 C81 Si14 115.2(3) . .
C82 C81 H81A 108.5 . .
Si14 C81 H81A 108.5 . .
C82 C81 H81B 108.5 . .
Si14 C81 H81B 108.5 . .
H81A C81 H81B 107.5 . .
C13 C12 C11 112.0(3) . .
C13 C12 H12A 109.2 . .
C11 C12 H12A 109.2 . .
C13 C12 H12B 109.2 . .
C11 C12 H12B 109.2 . .
H12A C12 H12B 107.9 . .
N85 C84 C83 178.1(5) . .
C110 C109 N100 116.6(3) . .
C110 C109 H10C 108.1 . .
N100 C109 H10C 108.1 . .
C110 C109 H10D 108.1 . .
N100 C109 H10D 108.1 . .
H10C C109 H10D 107.3 . .
C63 C62 C61 112.0(3) . .
C63 C62 H62A 109.2 . .
C61 C62 H62A 109.2 . .
C63 C62 H62B 109.2 . .
C61 C62 H62B 109.2 . .
H62A C62 H62B 107.9 . .
C43 C42 C41 114.1(3) . .
C43 C42 H42A 108.7 . .
C41 C42 H42A 108.7 . .
C43 C42 H42B 108.7 . .
C41 C42 H42B 108.7 . .
H42A C42 H42B 107.6 . .
C42 C41 Si4 110.9(3) . .
C42 C41 H41A 109.5 . .
Si4 C41 H41A 109.5 . .
C42 C41 H41B 109.5 . .
Si4 C41 H41B 109.5 . .
H41A C41 H41B 108.0 . .
C101 C102 C103 110.0(3) . .
C101 C102 H10E 109.7 . .
C103 C102 H10E 109.7 . .
C101 C102 H10F 109.7 . .
C103 C102 H10F 109.7 . .
H10E C102 H10F 108.2 . .
C105 C106 C107 109.9(3) . .
C105 C106 H10G 109.7 . .
C107 C106 H10G 109.7 . .
C105 C106 H10H 109.7 . .
C107 C106 H10H 109.7 . .
H10G C106 H10H 108.2 . .
C81 C82 C83 113.7(3) . .
C81 C82 H82A 108.8 . .
C83 C82 H82A 108.8 . .
C81 C82 H82B 108.8 . .
C83 C82 H82B 108.8 . .
H82A C82 H82B 107.7 . .
N25 C24 C23 178.8(5) . .
N45 C44 C43 177.2(5) . .
C64 C63 C62 113.8(4) . .
C64 C63 H63A 108.8 . .
C62 C63 H63A 108.8 . .
C64 C63 H63B 108.8 . .
C62 C63 H63B 108.8 . .
H63A C63 H63B 107.7 . .
C108 C107 C106 112.8(4) . .
C108 C107 H10I 109.0 . .
C106 C107 H10I 109.0 . .
C108 C107 H10J 109.0 . .
C106 C107 H10J 109.0 . .
H10I C107 H10J 107.8 . .
C44 C43 C42 110.2(4) . .
C44 C43 H43A 109.6 . .
C42 C43 H43A 109.6 . .
C44 C43 H43B 109.6 . .
C42 C43 H43B 109.6 . .
H43A C43 H43B 108.1 . .
N35 C34 C33 179.1(5) . .
C73 C72 C71 115.2(5) . .
C73 C72 H72A 108.5 . .
C71 C72 H72A 108.5 . .
C73 C72 H72B 108.5 . .
C71 C72 H72B 108.5 . .
H72A C72 H72B 107.5 . .
C106 C105 N100 116.0(3) . .
C106 C105 H10K 108.3 . .
N100 C105 H10K 108.3 . .
C106 C105 H10L 108.3 . .
N100 C105 H10L 108.3 . .
H10K C105 H10L 107.4 . .
C112 C111 C110 114.7(4) . .
C112 C111 H11E 108.6 . .
C110 C111 H11E 108.6 . .
C112 C111 H11F 108.6 . .
C110 C111 H11F 108.6 . .
H11E C111 H11F 107.6 . .
C114 C113 N100 117.3(3) . .
C114 C113 H11G 108.0 . .
N100 C113 H11G 108.0 . .
C114 C113 H11H 108.0 . .
N100 C113 H11H 108.0 . .
H11G C113 H11H 107.2 . .
C24 C23 C22 114.3(3) . .
C24 C23 H23A 108.7 . .
C22 C23 H23A 108.7 . .
C24 C23 H23B 108.7 . .
C22 C23 H23B 108.7 . .
H23A C23 H23B 107.6 . .
C14 C13 C12 113.8(4) . .
C14 C13 H13A 108.8 . .
C12 C13 H13A 108.8 . .
C14 C13 H13B 108.8 . .
C12 C13 H13B 108.8 . .
H13A C13 H13B 107.7 . .
C84 C83 C82 114.0(4) . .
C84 C83 H83A 108.8 . .
C82 C83 H83A 108.8 . .
C84 C83 H83B 108.8 . .
C82 C83 H83B 108.8 . .
H83A C83 H83B 107.7 . .
C109 C110 C111 110.3(4) . .
C109 C110 H11I 109.6 . .
C111 C110 H11I 109.6 . .
C109 C110 H11J 109.6 . .
C111 C110 H11J 109.6 . .
H11I C110 H11J 108.1 . .
N55 C54 C53 178.2(5) . .
C102 C103 C104 112.4(4) . .
C102 C103 H10M 109.1 . .
C104 C103 H10M 109.1 . .
C102 C103 H10N 109.1 . .
C104 C103 H10N 109.1 . .
H10M C103 H10N 107.8 . .
C53 C52 C51 113.8(3) . .
C53 C52 H52A 108.8 . .
C51 C52 H52A 108.8 . .
C53 C52 H52B 108.8 . .
C51 C52 H52B 108.8 . .
H52A C52 H52B 107.7 . .
C113 C114 C115 109.1(3) . .
C113 C114 H11K 109.9 . .
C115 C114 H11K 109.9 . .
C113 C114 H11L 109.9 . .
C115 C114 H11L 109.9 . .
H11K C114 H11L 108.3 . .
N75 C74 C73 175.4(7) . .
C34 C33 C32 113.2(4) . .
C34 C33 H33A 108.9 . .
C32 C33 H33A 108.9 . .
C34 C33 H33B 108.9 . .
C32 C33 H33B 108.9 . .
H33A C33 H33B 107.8 . .
N65 C64 C63 178.8(5) . .
N15 C14 C13 178.8(5) . .
C72 C73 C74 113.0(5) . .
C72 C73 H73A 109.0 . .
C74 C73 H73A 109.0 . .
C72 C73 H73B 109.0 . .
C74 C73 H73B 109.0 . .
H73A C73 H73B 107.8 . .
C107 C108 H10O 109.5 . .
C107 C108 H10P 109.5 . .
H10O C108 H10P 109.5 . .
C107 C108 H10Q 109.5 . .
H10O C108 H10Q 109.5 . .
H10P C108 H10Q 109.5 . .
C111 C112 H11M 109.5 . .
C111 C112 H11N 109.5 . .
H11M C112 H11N 109.5 . .
C111 C112 H11O 109.5 . .
H11M C112 H11O 109.5 . .
H11N C112 H11O 109.5 . .
C115 C116 H11P 109.5 . .
C115 C116 H11Q 109.5 . .
H11P C116 H11Q 109.5 . .
C115 C116 H11R 109.5 . .
H11P C116 H11R 109.5 . .
H11Q C116 H11R 109.5 . .
C54 C53 C52 112.6(4) . .
C54 C53 H53A 109.1 . .
C52 C53 H53A 109.1 . .
C54 C53 H53B 109.1 . .
C52 C53 H53B 109.1 . .
H53A C53 H53B 107.8 . .
C103 C104 H10R 109.5 . .
C103 C104 H10S 109.5 . .
H10R C104 H10S 109.5 . .
C103 C104 H10T 109.5 . .
H10R C104 H10T 109.5 . .
H10S C104 H10T 109.5 . .

loop_
_geom_bond_atom_site_label_1
_geom_bond_atom_site_label_2
_geom_bond_distance
_geom_bond_site_symmetry_2
Si14 O14 1.629(3) .
Si14 O11 1.631(3) .
Si14 O15 1.633(3) .
Si14 C81 1.845(4) .
Si4 O5 1.622(3) .
Si4 O4 1.625(3) .
Si4 O1 1.640(3) .
Si4 C41 1.855(4) .
Si3 O4 1.623(2) .
Si3 O6 1.625(3) 3_585
Si3 O3 1.630(3) .
Si3 C31 1.859(4) .
Si12 O13 1.623(3) .
Si12 O15 1.623(3) 3_675
Si12 O12 1.635(3) .
Si12 C61 1.857(4) .
Si11 O11 1.624(3) .
Si11 O16 1.626(3) .
Si11 O12 1.631(3) .
Si11 C51 1.866(4) .
Si1 O2 1.620(2) .
Si1 O1 1.626(3) .
Si1 O6 1.634(3) .
Si1 C11 1.865(4) .
Si2 O3 1.624(3) .
Si2 O5 1.627(3) 3_585
Si2 O2 1.637(3) .
Si2 C21 1.857(4) .
Si13 O14 1.631(3) .
Si13 O13 1.632(3) .
Si13 O16 1.633(3) 3_675
Si13 C71 1.868(4) .
O6 Si3 1.625(3) 3_585
O5 Si2 1.627(3) 3_585
O15 Si12 1.623(3) 3_675
O16 Si13 1.633(3) 3_675
C11 C12 1.533(5) .
C11 H11A 0.9900 .
C11 H11B 0.9900 .
C21 C22 1.522(5) .
C21 H21A 0.9900 .
C21 H21B 0.9900 .
C61 C62 1.525(5) .
C61 H61A 0.9900 .
C61 H61B 0.9900 .
C31 C32 1.529(5) .
C31 H31A 0.9900 .
C31 H31B 0.9900 .
C22 C23 1.548(5) .
C22 H22A 0.9900 .
C22 H22B 0.9900 .
C51 C52 1.518(5) .
C51 H51A 0.9900 .
C51 H51B 0.9900 .
N100 C113 1.515(5) .
N100 C105 1.523(5) .
N100 C109 1.524(5) .
N100 C101 1.531(5) .
C101 C102 1.510(5) .
C101 H10A 0.9900 .
C101 H10B 0.9900 .
C32 C33 1.521(5) .
C32 H32A 0.9900 .
C32 H32B 0.9900 .
C71 C72 1.504(6) .
C71 H71A 0.9900 .
C71 H71B 0.9900 .
C115 C116 1.507(6) .
C115 C114 1.544(6) .
C115 H11C 0.9900 .
C115 H11D 0.9900 .
C81 C82 1.529(5) .
C81 H81A 0.9900 .
C81 H81B 0.9900 .
C12 C13 1.512(5) .
C12 H12A 0.9900 .
C12 H12B 0.9900 .
C84 N85 1.135(5) .
C84 C83 1.459(6) .
C109 C110 1.511(5) .
C109 H10C 0.9900 .
C109 H10D 0.9900 .
C62 C63 1.506(6) .
C62 H62A 0.9900 .
C62 H62B 0.9900 .
C42 C43 1.529(5) .
C42 C41 1.534(5) .
C42 H42A 0.9900 .
C42 H42B 0.9900 .
C41 H41A 0.9900 .
C41 H41B 0.9900 .
N65 C64 1.135(5) .
N25 C24 1.136(5) .
C102 C103 1.512(6) .
C102 H10E 0.9900 .
C102 H10F 0.9900 .
C106 C105 1.521(5) .
C106 C107 1.531(5) .
C106 H10G 0.9900 .
C106 H10H 0.9900 .
C82 C83 1.543(6) .
C82 H82A 0.9900 .
C82 H82B 0.9900 .
N15 C14 1.132(5) .
C24 C23 1.468(6) .
C44 N45 1.148(5) .
C44 C43 1.473(6) .
C63 C64 1.479(6) .
C63 H63A 0.9900 .
C63 H63B 0.9900 .
C107 C108 1.515(6) .
C107 H10I 0.9900 .
C107 H10J 0.9900 .
C43 H43A 0.9900 .
C43 H43B 0.9900 .
C34 N35 1.137(5) .
C34 C33 1.468(6) .
C72 C73 1.419(7) .
C72 H72A 0.9900 .
C72 H72B 0.9900 .
C105 H10K 0.9900 .
C105 H10L 0.9900 .
N55 C54 1.147(6) .
C111 C112 1.512(6) .
C111 C110 1.527(6) .
C111 H11E 0.9900 .
C111 H11F 0.9900 .
C113 C114 1.507(5) .
C113 H11G 0.9900 .
C113 H11H 0.9900 .
C23 H23A 0.9900 .
C23 H23B 0.9900 .
N75 C74 1.155(6) .
C13 C14 1.474(6) .
C13 H13A 0.9900 .
C13 H13B 0.9900 .
C83 H83A 0.9900 .
C83 H83B 0.9900 .
C110 H11I 0.9900 .
C110 H11J 0.9900 .
C54 C53 1.467(6) .
C103 C104 1.528(6) .
C103 H10M 0.9900 .
C103 H10N 0.9900 .
C52 C53 1.517(5) .
C52 H52A 0.9900 .
C52 H52B 0.9900 .
C114 H11K 0.9900 .
C114 H11L 0.9900 .
C74 C73 1.506(8) .
C33 H33A 0.9900 .
C33 H33B 0.9900 .
C73 H73A 0.9900 .
C73 H73B 0.9900 .
C108 H10O 0.9800 .
C108 H10P 0.9800 .
C108 H10Q 0.9800 .
C112 H11M 0.9800 .
C112 H11N 0.9800 .
C112 H11O 0.9800 .
C116 H11P 0.9800 .
C116 H11Q 0.9800 .
C116 H11R 0.9800 .
C53 H53A 0.9900 .
C53 H53B 0.9900 .
C104 H10R 0.9800 .
C104 H10S 0.9800 .
C104 H10T 0.9800 .
